data_7024378
loop_
_publ_author_name
'Yu, Sze-Man'
'Tritschler, Ulrich'
'G\"ottker-Schnetmann, Inigo'
'Mecking, Stefan'

_publ_section_title
;
 Zirconium enolatoimine complexes in olefin polymerization.
;
_journal_issue 19
_journal_name_full 'Dalton transactions (Cambridge, England : 2003)'
_journal_page_first 4612
_journal_page_last 4618
_journal_paper_doi 10.1039/b916289e
_journal_volume 39
_journal_year 2010
_chemical_formula_moiety 'C34 H42 Cl2 F6 N2 O2 Zr'
_chemical_formula_sum 'C34 H42 Cl2 F6 N2 O2 Zr'
_chemical_formula_weight 786.82
_chemical_name_systematic
;
?
;
_space_group_IT_number 2
_symmetry_cell_setting triclinic
_symmetry_Int_Tables_number 2
_symmetry_space_group_name_Hall '-P 1'
_symmetry_space_group_name_H-M 'P -1'
_atom_sites_solution_hydrogens geom
_atom_sites_solution_primary direct
_atom_sites_solution_secondary difmap
_audit_creation_method SHELXL-97
_cell_angle_alpha 74.216(12)
_cell_angle_beta 82.723(17)
_cell_angle_gamma 86.135(17)
_cell_formula_units_Z 2
_cell_length_a 11.652(3)
_cell_length_b 11.781(2)
_cell_length_c 13.684(2)
_cell_measurement_reflns_used 3096
_cell_measurement_temperature 100(2)
_cell_measurement_theta_max 27.72
_cell_measurement_theta_min 2.04
_cell_volume 1792.0(6)
_computing_cell_refinement 'STOE X-AREA'
_computing_data_collection 'STOE X-AREA'
_computing_data_reduction 'STOE X-RED'
_computing_structure_refinement 'SHELXL-97 (Sheldrick, 1997)'
_computing_structure_solution 'SHELXS-97 (Sheldrick, 1990)'
_diffrn_ambient_temperature 100(2)
_diffrn_detector_area_resol_mean 6.67
_diffrn_measured_fraction_theta_full 0.986
_diffrn_measured_fraction_theta_max 0.986
_diffrn_measurement_device_type 'STOE IPDS 2T'
_diffrn_measurement_method 'rotation method'
_diffrn_radiation_monochromator graphite
_diffrn_radiation_source 'fine-focus sealed tube'
_diffrn_radiation_type MoK\a
_diffrn_radiation_wavelength 0.71073
_diffrn_reflns_av_R_equivalents 0.0922
_diffrn_reflns_av_sigmaI/netI 0.0787
_diffrn_reflns_limit_h_max 15
_diffrn_reflns_limit_h_min -15
_diffrn_reflns_limit_k_max 15
_diffrn_reflns_limit_k_min -15
_diffrn_reflns_limit_l_max 17
_diffrn_reflns_limit_l_min -17
_diffrn_reflns_number 28369
_diffrn_reflns_theta_full 27.43
_diffrn_reflns_theta_max 27.43
_diffrn_reflns_theta_min 1.56
_exptl_absorpt_coefficient_mu 0.520
_exptl_absorpt_correction_T_max 0.9478
_exptl_absorpt_correction_T_min 0.8674
_exptl_absorpt_correction_type integration
_exptl_absorpt_process_details 'STOE X-RED32'
_exptl_crystal_colour colourless
_exptl_crystal_density_diffrn 1.458
_exptl_crystal_density_method 'not measured'
_exptl_crystal_description fragment
_exptl_crystal_F_000 808
_exptl_crystal_size_max 0.300
_exptl_crystal_size_mid 0.227
_exptl_crystal_size_min 0.150
_refine_diff_density_max 0.741
_refine_diff_density_min -0.691
_refine_diff_density_rms 0.085
_refine_ls_extinction_method none
_refine_ls_goodness_of_fit_ref 1.020
_refine_ls_hydrogen_treatment constr
_refine_ls_matrix_type full
_refine_ls_number_parameters 434
_refine_ls_number_reflns 8067
_refine_ls_number_restraints 0
_refine_ls_restrained_S_all 1.020
_refine_ls_R_factor_all 0.0516
_refine_ls_R_factor_gt 0.0364
_refine_ls_shift/su_max 0.001
_refine_ls_shift/su_mean 0.000
_refine_ls_structure_factor_coef Fsqd
_refine_ls_weighting_details 'calc w=1/[\s^2^(Fo^2^)+(0.0613P)^2^+0.0000P] where P=(Fo^2^+2Fc^2^)/3'
_refine_ls_weighting_scheme calc
_refine_ls_wR_factor_gt 0.0828
_refine_ls_wR_factor_ref 0.0949
_reflns_number_gt 6610
_reflns_number_total 8067
_reflns_threshold_expression >2sigma(I)
_cod_data_source_file b916289e.txt
_cod_data_source_block g:\x_ray\gs09_013
_cod_original_cell_volume 1791.9(6)
_cod_database_code 7024378

loop_
_symmetry_equiv_pos_as_xyz
'x, y, z'
'-x, -y, -z'

loop_
_atom_site_label
_atom_site_type_symbol
_atom_site_fract_x
_atom_site_fract_y
_atom_site_fract_z
_atom_site_U_iso_or_equiv
_atom_site_adp_type
_atom_site_occupancy
_atom_site_symmetry_multiplicity
_atom_site_calc_flag
_atom_site_refinement_flags
Zr1 Zr 0.790036(18) 0.727068(19) 0.743560(16) 0.01727(7) Uani 1 1 d .
Cl2 Cl 0.75193(6) 0.60485(5) 0.91473(4) 0.03041(14) Uani 1 1 d .
Cl1 Cl 0.93539(5) 0.59314(6) 0.69457(5) 0.03382(15) Uani 1 1 d .
O1 O 0.64725(13) 0.83111(15) 0.76843(12) 0.0234(3) Uani 1 1 d .
O2 O 0.82349(14) 0.85553(14) 0.60866(12) 0.0223(3) Uani 1 1 d .
F4 F 0.82983(14) 0.97243(14) 0.41331(10) 0.0327(3) Uani 1 1 d .
F3 F 0.45954(16) 0.97171(17) 0.82552(14) 0.0513(5) Uani 1 1 d .
F5 F 0.70148(12) 1.06805(15) 0.48983(11) 0.0364(4) Uani 1 1 d .
F6 F 0.87212(13) 1.13435(13) 0.44199(10) 0.0315(3) Uani 1 1 d .
N2 N 0.90063(15) 0.85452(16) 0.79353(13) 0.0171(4) Uani 1 1 d .
N1 N 0.65862(16) 0.66475(16) 0.65502(14) 0.0197(4) Uani 1 1 d .
C24 C 0.86196(19) 0.8340(2) 0.97880(16) 0.0208(4) Uani 1 1 d .
C23 C 0.93440(18) 0.80866(19) 0.89681(16) 0.0182(4) Uani 1 1 d .
C4 C 0.56724(19) 0.7245(2) 0.62000(17) 0.0213(4) Uani 1 1 d .
C29 C 0.7558(2) 0.9173(2) 0.96545(18) 0.0246(5) Uani 1 1 d .
H29A H 0.7481 0.9466 0.8907 0.029 Uiso 1 1 calc R
C22 C 0.9901(2) 1.0399(2) 0.79078(17) 0.0250(5) Uani 1 1 d .
H22A H 1.0095 0.9949 0.8585 0.030 Uiso 1 1 calc R
H22B H 0.9406 1.1087 0.7972 0.030 Uiso 1 1 calc R
H22C H 1.0613 1.0663 0.7463 0.030 Uiso 1 1 calc R
C33 C 1.1566(2) 0.5866(2) 0.8370(2) 0.0329(6) Uani 1 1 d .
H33A H 1.0886 0.5374 0.8573 0.039 Uiso 1 1 calc R
H33B H 1.2087 0.5640 0.8905 0.039 Uiso 1 1 calc R
H33C H 1.1972 0.5753 0.7729 0.039 Uiso 1 1 calc R
C27 C 1.0597(2) 0.6852(2) 1.01087(17) 0.0242(5) Uani 1 1 d .
H27A H 1.1266 0.6349 1.0226 0.029 Uiso 1 1 calc R
C32 C 1.11826(19) 0.7161(2) 0.82177(17) 0.0234(5) Uani 1 1 d .
H32A H 1.0775 0.7410 0.7589 0.028 Uiso 1 1 calc R
C19 C 0.84892(18) 0.9660(2) 0.58480(16) 0.0190(4) Uani 1 1 d .
C20 C 0.8961(2) 1.0206(2) 0.64364(16) 0.0212(4) Uani 1 1 d .
H20A H 0.9103 1.1023 0.6170 0.025 Uiso 1 1 calc R
C5 C 0.4896(2) 0.6831(2) 0.5574(2) 0.0290(5) Uani 1 1 d .
H5A H 0.5160 0.6042 0.5516 0.035 Uiso 1 1 calc R
H5B H 0.4922 0.7381 0.4891 0.035 Uiso 1 1 calc R
H5C H 0.4099 0.6800 0.5910 0.035 Uiso 1 1 calc R
C2 C 0.56698(19) 0.8792(2) 0.71053(17) 0.0218(4) Uani 1 1 d .
C11 C 0.7486(2) 0.5510(2) 0.5370(2) 0.0274(5) Uani 1 1 d .
C21 C 0.92680(18) 0.9628(2) 0.74526(16) 0.0190(4) Uani 1 1 d .
C25 C 0.8919(2) 0.7812(2) 1.07709(17) 0.0248(5) Uani 1 1 d .
H25A H 0.8449 0.7969 1.1342 0.030 Uiso 1 1 calc R
C3 C 0.52919(19) 0.8366(2) 0.63931(17) 0.0225(5) Uani 1 1 d .
H3A H 0.4737 0.8831 0.5989 0.027 Uiso 1 1 calc R
C28 C 1.03496(19) 0.7364(2) 0.91034(17) 0.0203(4) Uani 1 1 d .
C6 C 0.68541(19) 0.5522(2) 0.63109(18) 0.0234(5) Uani 1 1 d .
C18 C 0.8145(2) 1.0359(2) 0.48133(16) 0.0226(5) Uani 1 1 d .
C10 C 0.7748(2) 0.4416(3) 0.5177(2) 0.0348(6) Uani 1 1 d .
H10A H 0.8173 0.4375 0.4546 0.042 Uiso 1 1 calc R
C15 C 0.7875(2) 0.6626(2) 0.45602(19) 0.0324(6) Uani 1 1 d .
H15A H 0.7654 0.7315 0.4848 0.039 Uiso 1 1 calc R
C9 C 0.7398(2) 0.3387(2) 0.5891(2) 0.0379(7) Uani 1 1 d .
H9A H 0.7585 0.2649 0.5744 0.046 Uiso 1 1 calc R
C8 C 0.6784(2) 0.3418(2) 0.6810(2) 0.0359(6) Uani 1 1 d .
H8A H 0.6551 0.2701 0.7290 0.043 Uiso 1 1 calc R
F1 F 0.59493(15) 1.06872(16) 0.72530(18) 0.0550(5) Uani 1 1 d .
F2 F 0.43798(16) 1.04566(16) 0.66869(15) 0.0527(5) Uani 1 1 d .
C7 C 0.6496(2) 0.4486(2) 0.7050(2) 0.0277(5) Uani 1 1 d .
C26 C 0.9886(2) 0.7066(2) 1.09303(18) 0.0274(5) Uani 1 1 d .
H26A H 1.0061 0.6700 1.1607 0.033 Uiso 1 1 calc R
C30 C 0.6450(2) 0.8548(2) 1.0185(2) 0.0308(5) Uani 1 1 d .
H30A H 0.6505 0.8258 1.0920 0.037 Uiso 1 1 calc R
H30B H 0.6350 0.7882 0.9906 0.037 Uiso 1 1 calc R
H30C H 0.5785 0.9104 1.0067 0.037 Uiso 1 1 calc R
C1 C 0.5138(2) 0.9916(2) 0.7327(2) 0.0290(5) Uani 1 1 d .
C12 C 0.5776(2) 0.4505(2) 0.8046(2) 0.0318(5) Uani 1 1 d .
H12A H 0.5874 0.5284 0.8179 0.038 Uiso 1 1 calc R
C31 C 0.7700(2) 1.0244(2) 1.0060(2) 0.0314(5) Uani 1 1 d .
H31A H 0.8420 1.0631 0.9728 0.038 Uiso 1 1 calc R
H31B H 0.7729 0.9981 1.0801 0.038 Uiso 1 1 calc R
H31C H 0.7043 1.0802 0.9910 0.038 Uiso 1 1 calc R
C34 C 1.2238(2) 0.7924(3) 0.8044(2) 0.0340(6) Uani 1 1 d .
H34A H 1.2758 0.7800 0.7457 0.041 Uiso 1 1 calc R
H34B H 1.2648 0.7703 0.8655 0.041 Uiso 1 1 calc R
H34C H 1.1986 0.8757 0.7908 0.041 Uiso 1 1 calc R
C14 C 0.6145(3) 0.3537(3) 0.8957(2) 0.0426(7) Uani 1 1 d .
H14A H 0.6983 0.3556 0.8970 0.051 Uiso 1 1 calc R
H14B H 0.5950 0.2766 0.8894 0.051 Uiso 1 1 calc R
H14C H 0.5740 0.3669 0.9591 0.051 Uiso 1 1 calc R
C17 C 0.9184(3) 0.6617(3) 0.4273(2) 0.0419(7) Uani 1 1 d .
H17A H 0.9428 0.5919 0.4031 0.050 Uiso 1 1 calc R
H17B H 0.9571 0.6595 0.4874 0.050 Uiso 1 1 calc R
H17C H 0.9394 0.7331 0.3731 0.050 Uiso 1 1 calc R
C16 C 0.7263(3) 0.6800(3) 0.3598(2) 0.0519(9) Uani 1 1 d .
H16A H 0.6429 0.6709 0.3793 0.062 Uiso 1 1 calc R
H16B H 0.7566 0.6209 0.3238 0.062 Uiso 1 1 calc R
H16C H 0.7405 0.7593 0.3148 0.062 Uiso 1 1 calc R
C13 C 0.4488(2) 0.4397(3) 0.7968(2) 0.0465(8) Uani 1 1 d .
H13A H 0.4378 0.3665 0.7786 0.056 Uiso 1 1 calc R
H13B H 0.4225 0.5073 0.7440 0.056 Uiso 1 1 calc R
H13C H 0.4040 0.4383 0.8627 0.056 Uiso 1 1 calc R

loop_
_atom_site_aniso_label
_atom_site_aniso_U_11
_atom_site_aniso_U_22
_atom_site_aniso_U_33
_atom_site_aniso_U_23
_atom_site_aniso_U_13
_atom_site_aniso_U_12
Zr1 0.01762(10) 0.01535(11) 0.02084(11) -0.00607(8) -0.00782(7) 0.00116(7)
Cl2 0.0417(3) 0.0238(3) 0.0259(3) -0.0025(2) -0.0120(2) -0.0040(2)
Cl1 0.0271(3) 0.0360(4) 0.0482(4) -0.0253(3) -0.0153(3) 0.0094(3)
O1 0.0217(8) 0.0254(9) 0.0269(8) -0.0118(7) -0.0083(6) 0.0029(7)
O2 0.0268(8) 0.0226(8) 0.0198(7) -0.0069(6) -0.0077(6) -0.0033(7)
F4 0.0457(9) 0.0362(9) 0.0201(7) -0.0115(6) -0.0106(6) 0.0021(7)
F3 0.0531(11) 0.0529(12) 0.0495(10) -0.0263(9) 0.0071(8) 0.0159(9)
F5 0.0243(7) 0.0495(10) 0.0317(8) -0.0038(7) -0.0109(6) 0.0111(7)
F6 0.0409(8) 0.0283(8) 0.0228(7) 0.0008(6) -0.0090(6) -0.0042(6)
N2 0.0169(8) 0.0188(9) 0.0169(8) -0.0059(7) -0.0051(7) 0.0016(7)
N1 0.0211(9) 0.0157(9) 0.0237(9) -0.0057(7) -0.0073(7) 0.0003(7)
C24 0.0229(11) 0.0206(11) 0.0203(10) -0.0065(8) -0.0040(8) -0.0039(9)
C23 0.0209(10) 0.0172(11) 0.0180(10) -0.0042(8) -0.0072(8) -0.0026(8)
C4 0.0209(10) 0.0198(11) 0.0232(10) -0.0036(9) -0.0067(8) -0.0015(9)
C29 0.0241(11) 0.0268(13) 0.0235(11) -0.0087(9) -0.0026(9) 0.0024(9)
C22 0.0332(12) 0.0220(12) 0.0225(11) -0.0067(9) -0.0089(9) -0.0058(10)
C33 0.0362(14) 0.0306(14) 0.0335(13) -0.0114(11) -0.0104(11) 0.0113(11)
C27 0.0263(11) 0.0224(12) 0.0253(11) -0.0045(9) -0.0124(9) 0.0008(9)
C32 0.0214(10) 0.0249(12) 0.0260(11) -0.0078(9) -0.0102(9) 0.0032(9)
C19 0.0167(10) 0.0205(11) 0.0193(10) -0.0047(8) -0.0038(8) 0.0031(8)
C20 0.0268(11) 0.0163(11) 0.0208(10) -0.0044(8) -0.0069(8) 0.0021(9)
C5 0.0284(12) 0.0261(13) 0.0369(13) -0.0104(10) -0.0171(10) 0.0021(10)
C2 0.0184(10) 0.0198(11) 0.0267(11) -0.0058(9) -0.0028(8) 0.0011(9)
C11 0.0270(12) 0.0246(13) 0.0369(13) -0.0147(10) -0.0157(10) 0.0054(10)
C21 0.0200(10) 0.0188(11) 0.0199(10) -0.0064(8) -0.0066(8) 0.0008(8)
C25 0.0327(12) 0.0250(12) 0.0183(10) -0.0065(9) -0.0043(9) -0.0058(10)
C3 0.0201(10) 0.0211(12) 0.0271(11) -0.0061(9) -0.0088(9) 0.0047(9)
C28 0.0213(10) 0.0189(11) 0.0231(10) -0.0066(9) -0.0083(8) -0.0017(8)
C6 0.0216(10) 0.0181(11) 0.0352(12) -0.0115(9) -0.0137(9) 0.0026(9)
C18 0.0244(11) 0.0252(12) 0.0194(10) -0.0062(9) -0.0080(8) 0.0022(9)
C10 0.0331(13) 0.0343(15) 0.0463(15) -0.0246(12) -0.0122(11) 0.0059(11)
C15 0.0442(15) 0.0298(14) 0.0262(12) -0.0133(10) -0.0074(11) 0.0077(11)
C9 0.0350(14) 0.0205(13) 0.0670(19) -0.0214(13) -0.0199(13) 0.0056(11)
C8 0.0310(13) 0.0197(13) 0.0582(18) -0.0085(12) -0.0131(12) -0.0015(10)
F1 0.0396(9) 0.0292(9) 0.1043(16) -0.0329(10) -0.0043(10) -0.0031(7)
F2 0.0598(11) 0.0392(10) 0.0701(12) -0.0281(9) -0.0360(10) 0.0319(9)
C7 0.0228(11) 0.0196(12) 0.0439(14) -0.0085(10) -0.0157(10) 0.0002(9)
C26 0.0378(13) 0.0255(13) 0.0203(11) -0.0035(9) -0.0122(10) -0.0048(10)
C30 0.0270(12) 0.0348(15) 0.0335(13) -0.0153(11) 0.0008(10) -0.0031(10)
C1 0.0248(11) 0.0274(13) 0.0379(13) -0.0140(11) -0.0058(10) 0.0042(10)
C12 0.0297(13) 0.0254(13) 0.0378(14) -0.0009(11) -0.0085(10) -0.0047(10)
C31 0.0341(13) 0.0256(13) 0.0361(13) -0.0126(11) -0.0010(10) 0.0007(11)
C34 0.0258(12) 0.0459(17) 0.0330(13) -0.0140(12) -0.0020(10) -0.0075(11)
C14 0.0419(15) 0.0353(16) 0.0463(16) 0.0038(13) -0.0176(13) -0.0088(13)
C17 0.0443(16) 0.0401(17) 0.0391(15) -0.0074(13) -0.0027(12) -0.0021(13)
C16 0.058(2) 0.068(2) 0.0311(15) -0.0171(15) -0.0136(14) 0.0172(17)
C13 0.0303(14) 0.055(2) 0.0441(16) 0.0067(14) -0.0091(12) -0.0007(13)

loop_
_atom_type_symbol
_atom_type_description
_atom_type_scat_dispersion_real
_atom_type_scat_dispersion_imag
_atom_type_scat_source
C C 0.0033 0.0016 'International Tables Vol C Tables 4.2.6.8 and 6.1.1.4'
H H 0.0000 0.0000 'International Tables Vol C Tables 4.2.6.8 and 6.1.1.4'
N N 0.0061 0.0033 'International Tables Vol C Tables 4.2.6.8 and 6.1.1.4'
O O 0.0106 0.0060 'International Tables Vol C Tables 4.2.6.8 and 6.1.1.4'
F F 0.0171 0.0103 'International Tables Vol C Tables 4.2.6.8 and 6.1.1.4'
Cl Cl 0.1484 0.1585 'International Tables Vol C Tables 4.2.6.8 and 6.1.1.4'
Zr Zr -2.9673 0.5597 'International Tables Vol C Tables 4.2.6.8 and 6.1.1.4'

loop_
_geom_angle_atom_site_label_1
_geom_angle_atom_site_label_2
_geom_angle_atom_site_label_3
_geom_angle
O1 Zr1 O2 84.94(7)
O1 Zr1 N2 88.25(6)
O2 Zr1 N2 78.64(6)
O1 Zr1 N1 79.05(6)
O2 Zr1 N1 83.77(6)
N2 Zr1 N1 159.14(6)
O1 Zr1 Cl1 169.23(5)
O2 Zr1 Cl1 93.16(5)
N2 Zr1 Cl1 101.80(5)
N1 Zr1 Cl1 90.20(5)
O1 Zr1 Cl2 89.64(5)
O2 Zr1 Cl2 169.95(5)
N2 Zr1 Cl2 92.77(5)
N1 Zr1 Cl2 103.53(5)
Cl1 Zr1 Cl2 93.70(3)
C2 O1 Zr1 131.14(14)
C19 O2 Zr1 134.76(14)
C21 N2 C23 117.17(17)
C21 N2 Zr1 128.36(14)
C23 N2 Zr1 114.19(13)
C4 N1 C6 117.06(18)
C4 N1 Zr1 126.03(15)
C6 N1 Zr1 116.78(13)
C25 C24 C23 117.2(2)
C25 C24 C29 119.3(2)
C23 C24 C29 123.49(19)
C28 C23 C24 122.66(19)
C28 C23 N2 118.58(19)
C24 C23 N2 118.69(19)
N1 C4 C3 123.1(2)
N1 C4 C5 123.7(2)
C3 C4 C5 113.23(19)
C24 C29 C30 111.8(2)
C24 C29 C31 110.79(19)
C30 C29 C31 109.8(2)
C26 C27 C28 121.2(2)
C28 C32 C33 112.5(2)
C28 C32 C34 110.44(19)
C33 C32 C34 110.1(2)
O2 C19 C20 126.3(2)
O2 C19 C18 113.47(18)
C20 C19 C18 120.1(2)
C19 C20 C21 124.2(2)
O1 C2 C3 126.2(2)
O1 C2 C1 113.0(2)
C3 C2 C1 120.8(2)
C10 C11 C6 117.3(2)
C10 C11 C15 119.4(2)
C6 C11 C15 123.3(2)
N2 C21 C20 123.11(19)
N2 C21 C22 122.98(19)
C20 C21 C22 113.9(2)
C26 C25 C24 121.5(2)
C2 C3 C4 124.4(2)
C27 C28 C23 117.3(2)
C27 C28 C32 119.8(2)
C23 C28 C32 122.86(19)
C11 C6 C7 122.8(2)
C11 C6 N1 118.9(2)
C7 C6 N1 118.3(2)
F6 C18 F4 107.85(18)
F6 C18 F5 106.70(19)
F4 C18 F5 106.76(18)
F6 C18 C19 113.19(18)
F4 C18 C19 111.91(19)
F5 C18 C19 110.09(18)
C9 C10 C11 120.8(3)
C11 C15 C17 112.1(2)
C11 C15 C16 111.0(2)
C17 C15 C16 109.7(2)
C8 C9 C10 120.9(2)
C9 C8 C7 121.0(3)
C8 C7 C6 117.2(3)
C8 C7 C12 120.2(2)
C6 C7 C12 122.6(2)
C27 C26 C25 120.1(2)
F3 C1 F2 107.1(2)
F3 C1 F1 107.0(2)
F2 C1 F1 106.7(2)
F3 C1 C2 111.7(2)
F2 C1 C2 113.2(2)
F1 C1 C2 110.8(2)
C7 C12 C14 113.1(2)
C7 C12 C13 110.7(2)
C14 C12 C13 109.3(2)

loop_
_geom_bond_atom_site_label_1
_geom_bond_atom_site_label_2
_geom_bond_distance
Zr1 O1 2.0481(16)
Zr1 O2 2.0560(16)
Zr1 N2 2.3293(18)
Zr1 N1 2.3361(18)
Zr1 Cl1 2.3948(8)
Zr1 Cl2 2.3967(8)
O1 C2 1.302(3)
O2 C19 1.298(3)
F4 C18 1.333(3)
F3 C1 1.313(3)
F5 C18 1.345(3)
F6 C18 1.326(3)
N2 C21 1.304(3)
N2 C23 1.463(3)
N1 C4 1.305(3)
N1 C6 1.455(3)
C24 C25 1.397(3)
C24 C23 1.403(3)
C24 C29 1.524(3)
C23 C28 1.403(3)
C4 C3 1.445(3)
C4 C5 1.508(3)
C29 C30 1.528(3)
C29 C31 1.536(3)
C22 C21 1.507(3)
C33 C32 1.526(3)
C27 C26 1.380(4)
C27 C28 1.401(3)
C32 C28 1.515(3)
C32 C34 1.528(3)
C19 C20 1.344(3)
C19 C18 1.519(3)
C20 C21 1.450(3)
C2 C3 1.342(3)
C2 C1 1.513(3)
C11 C10 1.392(4)
C11 C6 1.403(4)
C11 C15 1.524(4)
C25 C26 1.383(4)
C6 C7 1.405(4)
C10 C9 1.383(4)
C15 C17 1.526(4)
C15 C16 1.535(4)
C9 C8 1.375(4)
C8 C7 1.394(4)
F1 C1 1.331(3)
F2 C1 1.330(3)
C7 C12 1.512(4)
C12 C14 1.528(4)
C12 C13 1.534(4)

loop_
_geom_torsion_atom_site_label_1
_geom_torsion_atom_site_label_2
_geom_torsion_atom_site_label_3
_geom_torsion_atom_site_label_4
_geom_torsion
O2 Zr1 O1 C2 50.1(2)
N2 Zr1 O1 C2 128.9(2)
N1 Zr1 O1 C2 -34.5(2)
Cl1 Zr1 O1 C2 -30.2(4)
Cl2 Zr1 O1 C2 -138.4(2)
O1 Zr1 O2 C19 64.88(19)
N2 Zr1 O2 C19 -24.35(19)
N1 Zr1 O2 C19 144.4(2)
Cl1 Zr1 O2 C19 -125.75(19)
Cl2 Zr1 O2 C19 7.3(4)
O1 Zr1 N2 C21 -70.07(18)
O2 Zr1 N2 C21 15.12(18)
N1 Zr1 N2 C21 -17.9(3)
Cl1 Zr1 N2 C21 106.01(18)
Cl2 Zr1 N2 C21 -159.63(18)
O1 Zr1 N2 C23 103.55(14)
O2 Zr1 N2 C23 -171.26(15)
N1 Zr1 N2 C23 155.68(17)
Cl1 Zr1 N2 C23 -80.37(14)
Cl2 Zr1 N2 C23 13.99(14)
O1 Zr1 N1 C4 22.11(19)
O2 Zr1 N1 C4 -63.92(19)
N2 Zr1 N1 C4 -31.4(3)
Cl1 Zr1 N1 C4 -157.08(19)
Cl2 Zr1 N1 C4 109.07(18)
O1 Zr1 N1 C6 -162.12(17)
O2 Zr1 N1 C6 111.85(16)
N2 Zr1 N1 C6 144.39(18)
Cl1 Zr1 N1 C6 18.69(16)
Cl2 Zr1 N1 C6 -75.16(16)
C25 C24 C23 C28 -1.7(3)
C29 C24 C23 C28 176.8(2)
C25 C24 C23 N2 175.1(2)
C29 C24 C23 N2 -6.4(3)
C21 N2 C23 C28 -99.8(2)
Zr1 N2 C23 C28 85.8(2)
C21 N2 C23 C24 83.3(3)
Zr1 N2 C23 C24 -91.1(2)
C6 N1 C4 C3 178.9(2)
Zr1 N1 C4 C3 -5.3(3)
C6 N1 C4 C5 0.2(3)
Zr1 N1 C4 C5 175.94(17)
C25 C24 C29 C30 -61.4(3)
C23 C24 C29 C30 120.1(2)
C25 C24 C29 C31 61.5(3)
C23 C24 C29 C31 -117.0(2)
Zr1 O2 C19 C20 22.6(3)
Zr1 O2 C19 C18 -154.45(15)
O2 C19 C20 C21 0.1(4)
C18 C19 C20 C21 177.0(2)
Zr1 O1 C2 C3 29.9(4)
Zr1 O1 C2 C1 -151.83(17)
C23 N2 C21 C20 -178.4(2)
Zr1 N2 C21 C20 -4.9(3)
C23 N2 C21 C22 0.6(3)
Zr1 N2 C21 C22 174.05(16)
C19 C20 C21 N2 -7.2(4)
C19 C20 C21 C22 173.7(2)
C23 C24 C25 C26 -0.3(3)
C29 C24 C25 C26 -178.9(2)
O1 C2 C3 C4 4.3(4)
C1 C2 C3 C4 -173.9(2)
N1 C4 C3 C2 -14.4(4)
C5 C4 C3 C2 164.4(2)
C26 C27 C28 C23 -0.9(3)
C26 C27 C28 C32 176.8(2)
C24 C23 C28 C27 2.3(3)
N2 C23 C28 C27 -174.5(2)
C24 C23 C28 C32 -175.2(2)
N2 C23 C28 C32 8.0(3)
C33 C32 C28 C27 46.9(3)
C34 C32 C28 C27 -76.5(3)
C33 C32 C28 C23 -135.6(2)
C34 C32 C28 C23 100.9(2)
C10 C11 C6 C7 0.6(3)
C15 C11 C6 C7 179.7(2)
C10 C11 C6 N1 178.6(2)
C15 C11 C6 N1 -2.2(3)
C4 N1 C6 C11 84.1(3)
Zr1 N1 C6 C11 -92.0(2)
C4 N1 C6 C7 -97.8(2)
Zr1 N1 C6 C7 86.1(2)
O2 C19 C18 F6 -158.94(19)
C20 C19 C18 F6 23.8(3)
O2 C19 C18 F4 -36.8(3)
C20 C19 C18 F4 145.9(2)
O2 C19 C18 F5 81.7(2)
C20 C19 C18 F5 -95.5(3)
C6 C11 C10 C9 -0.2(4)
C15 C11 C10 C9 -179.4(2)
C10 C11 C15 C17 -57.8(3)
C6 C11 C15 C17 123.1(2)
C10 C11 C15 C16 65.2(3)
C6 C11 C15 C16 -113.9(3)
C11 C10 C9 C8 -0.1(4)
C10 C9 C8 C7 0.0(4)
C9 C8 C7 C6 0.4(4)
C9 C8 C7 C12 177.4(2)
C11 C6 C7 C8 -0.7(3)
N1 C6 C7 C8 -178.7(2)
C11 C6 C7 C12 -177.6(2)
N1 C6 C7 C12 4.4(3)
C28 C27 C26 C25 -1.1(4)
C24 C25 C26 C27 1.7(4)
O1 C2 C1 F3 -63.8(3)
C3 C2 C1 F3 114.6(3)
O1 C2 C1 F2 175.3(2)
C3 C2 C1 F2 -6.3(4)
O1 C2 C1 F1 55.4(3)
C3 C2 C1 F1 -126.2(3)
C8 C7 C12 C14 43.1(3)
C6 C7 C12 C14 -140.1(2)
C8 C7 C12 C13 -79.9(3)
C6 C7 C12 C13 96.9(3)
